data_4124293
loop_
_publ_author_name
'Larson, Reed T.'
'Pemberton, Ryan P.'
'Franke, Jenna M.'
'Tantillo, Dean J.'
'Thomson, Regan J.'

_publ_section_title
;
 Total Synthesis of the Galbulimima Alkaloids Himandravine and GB17 Using
 Biomimetic Diels-Alder Reactions of Double Diene Precursors.
;
_journal_issue 34
_journal_name_full 'Journal of the American Chemical Society'
_journal_page_first 11197
_journal_page_last 11204
_journal_paper_doi 10.1021/jacs.5b07710
_journal_volume 137
_journal_year 2015
_chemical_absolute_configuration syn
_chemical_formula_sum 'C21 H31 N O2'
_chemical_formula_weight 329.47
_space_group_crystal_system orthorhombic
_space_group_IT_number 19
_space_group_name_Hall 'P 2ac 2ab'
_space_group_name_H-M_alt 'P 21 21 21'
_symmetry_space_group_name_Hall 'P 2ac 2ab'
_symmetry_space_group_name_H-M 'P 21 21 21'
_atom_sites_solution_hydrogens mixed
_audit_creation_method SHELXL-2013
_audit_update_record
;
2014-02-10 # Formatted by publCIF
;
_cell_angle_alpha 90
_cell_angle_beta 90
_cell_angle_gamma 90
_cell_formula_units_Z 4
_cell_length_a 6.5106(9)
_cell_length_b 16.465(3)
_cell_length_c 17.701(3)
_cell_measurement_reflns_used 4554
_cell_measurement_temperature 100(2)
_cell_measurement_theta_max 62.24
_cell_measurement_theta_min 5.00
_cell_volume 1897.5(5)
_computing_cell_refinement 'Bruker SAINT'
_computing_data_collection 'Bruker APEX2'
_computing_data_reduction 'Bruker SAINT'
_computing_molecular_graphics 'Bruker SHELXTL'
_computing_publication_material 'Bruker SHELXTL'
_computing_structure_refinement 'SHELXL-2013 (Sheldrick, 2013)'
_computing_structure_solution 'SHELXS-97 (Sheldrick 2008)'
_diffrn_ambient_temperature 100(2)
_diffrn_measured_fraction_theta_full 0.884
_diffrn_measured_fraction_theta_max 0.996
_diffrn_measurement_device_type 'Bruker APEX-II CCD'
_diffrn_measurement_method '\f and \w scans'
_diffrn_radiation_type CuK\a
_diffrn_radiation_wavelength 1.54178
_diffrn_reflns_av_R_equivalents 0.0403
_diffrn_reflns_av_unetI/netI 0.0543
_diffrn_reflns_laue_measured_fraction_full 0.884
_diffrn_reflns_laue_measured_fraction_max 0.996
_diffrn_reflns_limit_h_max 4
_diffrn_reflns_limit_h_min -7
_diffrn_reflns_limit_k_max 17
_diffrn_reflns_limit_k_min -18
_diffrn_reflns_limit_l_max 20
_diffrn_reflns_limit_l_min -19
_diffrn_reflns_number 6944
_diffrn_reflns_point_group_measured_fraction_full 0.873
_diffrn_reflns_point_group_measured_fraction_max 0.991
_diffrn_reflns_theta_full 67.679
_diffrn_reflns_theta_max 62.264
_diffrn_reflns_theta_min 4.997
_exptl_absorpt_coefficient_mu 0.567
_exptl_absorpt_correction_T_max 0.7521
_exptl_absorpt_correction_T_min 0.5491
_exptl_absorpt_correction_type multi-scan
_exptl_absorpt_process_details 'SADABS, Bruker'
_exptl_crystal_colour colourless
_exptl_crystal_density_diffrn 1.153
_exptl_crystal_description lath
_exptl_crystal_F_000 720
_exptl_crystal_size_max 0.687
_exptl_crystal_size_mid 0.082
_exptl_crystal_size_min 0.022
_refine_diff_density_max 0.175
_refine_diff_density_min -0.151
_refine_diff_density_rms 0.038
_refine_ls_abs_structure_details
; 
 Flack x determined using 1096 quotients [(I+)-(I-)]/[(I+)+(I-)] 
 (Parsons and Flack (2004), Acta Cryst. A60, s61). 
;
_refine_ls_abs_structure_Flack 0.25(18)
_refine_ls_extinction_method none
_refine_ls_goodness_of_fit_ref 1.024
_refine_ls_hydrogen_treatment mixed
_refine_ls_matrix_type full
_refine_ls_number_parameters 223
_refine_ls_number_reflns 2996
_refine_ls_number_restraints 0
_refine_ls_restrained_S_all 1.024
_refine_ls_R_factor_all 0.0400
_refine_ls_R_factor_gt 0.0351
_refine_ls_shift/su_max 0.000
_refine_ls_shift/su_mean 0.000
_refine_ls_structure_factor_coef Fsqd
_refine_ls_weighting_details 'w=1/[\s^2^(Fo^2^)+(0.0407P)^2^+0.2376P] where P=(Fo^2^+2Fc^2^)/3'
_refine_ls_weighting_scheme calc
_refine_ls_wR_factor_gt 0.0825
_refine_ls_wR_factor_ref 0.0857
_reflns_Friedel_coverage 0.702
_reflns_friedel_fraction_full 0.859
_reflns_friedel_fraction_max 0.983
_reflns_number_gt 2741
_reflns_number_total 2996
_reflns_threshold_expression 'I > 2\s(I)'
_cod_data_source_file ja5b07710_si_003.cif
_cod_data_source_block n3300_2m
_cod_depositor_comments 'Adding full bibliography for 4124293--4124295.cif.'
_cod_original_cell_volume 1897.4(5)
_cod_database_code 4124293
_shelx_space_group_comment
; 
The symmetry employed for this shelxl refinement is uniquely defined 
by the following loop, which should always be used as a source of 
symmetry information in preference to the above space-group names. 
They are only intended as comments. 
;
_shelx_estimated_absorpt_t_min 0.697
_shelx_estimated_absorpt_t_max 0.988
_shelxl_version_number 2013-3

loop_
_space_group_symop_operation_xyz
'x, y, z'
'-x+1/2, -y, z+1/2'
'-x, y+1/2, -z+1/2'
'x+1/2, -y+1/2, -z'

loop_
_atom_site_label
_atom_site_type_symbol
_atom_site_fract_x
_atom_site_fract_y
_atom_site_fract_z
_atom_site_U_iso_or_equiv
_atom_site_adp_type
_atom_site_occupancy
_atom_site_site_symmetry_order
_atom_site_calc_flag
_atom_site_refinement_flags_posn
_atom_site_refinement_flags_adp
O1 O -0.0751(2) 0.10270(11) 0.29949(10) 0.0253(4) Uani 1 1 d . .
O2 O 0.1838(2) 0.09991(11) 0.38278(9) 0.0225(4) Uani 1 1 d . .
N1 N 0.1193(3) -0.06198(12) 0.11633(11) 0.0191(4) Uani 1 1 d . .
C1 C 0.0640(4) -0.20772(15) 0.10484(16) 0.0286(6) Uani 1 1 d . .
H1C H -0.0580 -0.2047 0.1371 0.043 Uiso 1 1 calc R U
H1D H 0.1288 -0.2611 0.1106 0.043 Uiso 1 1 calc R U
H1E H 0.0238 -0.1998 0.0520 0.043 Uiso 1 1 calc R U
C2 C 0.2156(4) -0.14166(15) 0.12780(13) 0.0216(5) Uani 1 1 d . .
H2 H 0.2501 -0.1482 0.1825 0.026 Uiso 1 1 calc R U
C3 C 0.4124(4) -0.14525(15) 0.08166(15) 0.0243(5) Uani 1 1 d . .
H3A H 0.4822 -0.1977 0.0909 0.029 Uiso 1 1 calc R U
H3B H 0.3783 -0.1422 0.0272 0.029 Uiso 1 1 calc R U
C4 C 0.5564(3) -0.07598(15) 0.10215(16) 0.0275(6) Uani 1 1 d . .
H4A H 0.6757 -0.0762 0.0675 0.033 Uiso 1 1 calc R U
H4B H 0.6081 -0.0838 0.1542 0.033 Uiso 1 1 calc R U
C5 C 0.4457(3) 0.00557(14) 0.09671(15) 0.0241(5) Uani 1 1 d . .
H5A H 0.4132 0.0172 0.0431 0.029 Uiso 1 1 calc R U
H5B H 0.5375 0.0491 0.1154 0.029 Uiso 1 1 calc R U
C6 C 0.2472(3) 0.00571(15) 0.14289(13) 0.0185(5) Uani 1 1 d . .
H6 H 0.2826 -0.0039 0.1971 0.022 Uiso 1 1 calc R U
C7 C 0.1372(3) 0.08644(14) 0.13657(13) 0.0173(5) Uani 1 1 d . .
C8 C -0.0290(3) 0.09682(15) 0.09389(13) 0.0205(5) Uani 1 1 d . .
H8 H -0.0861 0.0505 0.0698 0.025 Uiso 1 1 calc R U
C9 C -0.1315(4) 0.17711(15) 0.08156(16) 0.0289(6) Uani 1 1 d . .
H9A H -0.2530 0.1811 0.1150 0.035 Uiso 1 1 calc R U
H9B H -0.1800 0.1803 0.0286 0.035 Uiso 1 1 calc R U
C10 C 0.0110(3) 0.24829(14) 0.09732(14) 0.0219(5) Uani 1 1 d . .
H10 H 0.1222 0.2476 0.0583 0.026 Uiso 1 1 calc R U
C11 C -0.1004(4) 0.33005(15) 0.09137(15) 0.0278(6) Uani 1 1 d . .
H11A H -0.1528 0.3369 0.0393 0.033 Uiso 1 1 calc R U
H11B H -0.2198 0.3300 0.1260 0.033 Uiso 1 1 calc R U
C12 C 0.0387(4) 0.40142(15) 0.11090(15) 0.0274(5) Uani 1 1 d . .
H12A H -0.0414 0.4525 0.1092 0.033 Uiso 1 1 calc R U
H12B H 0.1504 0.4054 0.0731 0.033 Uiso 1 1 calc R U
C13 C 0.1310(4) 0.39061(15) 0.18954(15) 0.0256(5) Uani 1 1 d . .
H13A H 0.0200 0.3913 0.2278 0.031 Uiso 1 1 calc R U
H13B H 0.2256 0.4362 0.2005 0.031 Uiso 1 1 calc R U
C14 C 0.2479(3) 0.31027(14) 0.19450(14) 0.0226(5) Uani 1 1 d . .
H14A H 0.3021 0.3035 0.2464 0.027 Uiso 1 1 calc R U
H14B H 0.3663 0.3119 0.1594 0.027 Uiso 1 1 calc R U
C15 C 0.1119(3) 0.23730(14) 0.17479(13) 0.0186(5) Uani 1 1 d . .
H15 H -0.0001 0.2343 0.2134 0.022 Uiso 1 1 calc R U
C16 C 0.2355(3) 0.15728(13) 0.17909(12) 0.0170(5) Uani 1 1 d . .
H16 H 0.3722 0.1677 0.1553 0.020 Uiso 1 1 calc R U
C17 C 0.2742(3) 0.13598(14) 0.26092(13) 0.0168(5) Uani 1 1 d . .
C18 C 0.1050(3) 0.11194(13) 0.31249(13) 0.0186(5) Uani 1 1 d . .
C19 C 0.4040(3) 0.11350(16) 0.38135(14) 0.0246(5) Uani 1 1 d . .
H19 H 0.4388 0.1601 0.4152 0.029 Uiso 1 1 calc R U
C20 C 0.4460(3) 0.13665(15) 0.30137(14) 0.0229(5) Uani 1 1 d . .
H20 H 0.5778 0.1501 0.2820 0.027 Uiso 1 1 calc R U
C21 C 0.5116(4) 0.03808(18) 0.40909(16) 0.0331(6) Uani 1 1 d . .
H21A H 0.4748 0.0283 0.4620 0.050 Uiso 1 1 calc R U
H21B H 0.6605 0.0455 0.4050 0.050 Uiso 1 1 calc R U
H21C H 0.4693 -0.0085 0.3783 0.050 Uiso 1 1 calc R U
H1 H -0.003(4) -0.0594(16) 0.1429(16) 0.017(6) Uiso 1 1 d . .

loop_
_atom_site_aniso_label
_atom_site_aniso_U_11
_atom_site_aniso_U_22
_atom_site_aniso_U_33
_atom_site_aniso_U_23
_atom_site_aniso_U_13
_atom_site_aniso_U_12
O1 0.0153(8) 0.0291(9) 0.0315(9) 0.0041(8) 0.0017(7) -0.0009(7)
O2 0.0207(7) 0.0271(9) 0.0197(8) 0.0022(7) 0.0024(6) -0.0010(7)
N1 0.0170(9) 0.0174(10) 0.0228(10) 0.0009(8) 0.0023(8) 0.0000(8)
C1 0.0301(12) 0.0199(13) 0.0357(15) 0.0008(11) 0.0030(11) -0.0002(10)
C2 0.0284(11) 0.0159(12) 0.0206(12) 0.0022(10) -0.0021(10) 0.0026(10)
C3 0.0266(11) 0.0188(12) 0.0275(12) 0.0005(10) 0.0011(10) 0.0065(10)
C4 0.0199(10) 0.0259(14) 0.0367(15) -0.0014(11) 0.0029(11) 0.0041(10)
C5 0.0183(10) 0.0174(12) 0.0367(14) -0.0009(10) 0.0017(10) 0.0002(10)
C6 0.0194(9) 0.0172(12) 0.0188(11) 0.0000(9) -0.0013(9) 0.0007(9)
C7 0.0155(9) 0.0178(12) 0.0185(11) 0.0010(9) 0.0037(8) 0.0004(9)
C8 0.0211(10) 0.0185(12) 0.0219(12) -0.0032(10) -0.0031(9) -0.0009(9)
C9 0.0266(11) 0.0217(13) 0.0383(14) -0.0019(12) -0.0142(11) 0.0037(11)
C10 0.0224(10) 0.0194(13) 0.0238(13) -0.0005(10) -0.0023(9) 0.0022(10)
C11 0.0321(12) 0.0195(13) 0.0319(14) 0.0014(11) -0.0091(11) 0.0035(10)
C12 0.0357(12) 0.0181(13) 0.0283(13) 0.0000(11) 0.0015(11) 0.0060(11)
C13 0.0307(11) 0.0192(12) 0.0268(13) -0.0008(11) 0.0034(10) -0.0026(10)
C14 0.0249(11) 0.0196(12) 0.0233(11) 0.0001(10) -0.0024(10) -0.0026(9)
C15 0.0173(9) 0.0182(12) 0.0202(12) 0.0020(9) 0.0018(9) -0.0003(9)
C16 0.0150(9) 0.0172(12) 0.0188(11) 0.0002(9) 0.0018(9) -0.0003(8)
C17 0.0148(10) 0.0139(11) 0.0216(11) -0.0011(9) 0.0026(9) 0.0002(9)
C18 0.0200(11) 0.0125(11) 0.0233(12) -0.0009(9) 0.0008(9) 0.0019(9)
C19 0.0207(10) 0.0287(14) 0.0243(12) -0.0003(10) -0.0057(10) -0.0020(10)
C20 0.0178(10) 0.0243(12) 0.0266(13) 0.0017(11) -0.0004(10) -0.0022(9)
C21 0.0281(12) 0.0432(17) 0.0280(14) 0.0095(12) -0.0007(10) 0.0049(11)

loop_
_atom_type_symbol
_atom_type_description
_atom_type_scat_dispersion_real
_atom_type_scat_dispersion_imag
_atom_type_scat_source
C C 0.0181 0.0091 'International Tables Vol C Tables 4.2.6.8 and 6.1.1.4'
H H 0.0000 0.0000 'International Tables Vol C Tables 4.2.6.8 and 6.1.1.4'
N N 0.0311 0.0180 'International Tables Vol C Tables 4.2.6.8 and 6.1.1.4'
O O 0.0492 0.0322 'International Tables Vol C Tables 4.2.6.8 and 6.1.1.4'

loop_
_geom_angle_atom_site_label_1
_geom_angle_atom_site_label_2
_geom_angle_atom_site_label_3
_geom_angle
C18 O2 C19 109.52(17)
C2 N1 C6 113.08(17)
C2 N1 H1 109.8(16)
C6 N1 H1 106.9(16)
C2 C1 H1C 109.5
C2 C1 H1D 109.5
H1C C1 H1D 109.5
C2 C1 H1E 109.5
H1C C1 H1E 109.5
H1D C1 H1E 109.5
N1 C2 C3 108.66(19)
N1 C2 C1 108.95(18)
C3 C2 C1 112.0(2)
N1 C2 H2 109.1
C3 C2 H2 109.1
C1 C2 H2 109.1
C4 C3 C2 111.3(2)
C4 C3 H3A 109.4
C2 C3 H3A 109.4
C4 C3 H3B 109.4
C2 C3 H3B 109.4
H3A C3 H3B 108.0
C3 C4 C5 110.69(18)
C3 C4 H4A 109.5
C5 C4 H4A 109.5
C3 C4 H4B 109.5
C5 C4 H4B 109.5
H4A C4 H4B 108.1
C4 C5 C6 111.5(2)
C4 C5 H5A 109.3
C6 C5 H5A 109.3
C4 C5 H5B 109.3
C6 C5 H5B 109.3
H5A C5 H5B 108.0
N1 C6 C7 111.99(17)
N1 C6 C5 107.88(18)
C7 C6 C5 111.19(19)
N1 C6 H6 108.6
C7 C6 H6 108.6
C5 C6 H6 108.6
C8 C7 C6 122.6(2)
C8 C7 C16 121.5(2)
C6 C7 C16 115.83(18)
C7 C8 C9 124.0(2)
C7 C8 H8 118.0
C9 C8 H8 118.0
C8 C9 C10 112.47(18)
C8 C9 H9A 109.1
C10 C9 H9A 109.1
C8 C9 H9B 109.1
C10 C9 H9B 109.1
H9A C9 H9B 107.8
C9 C10 C15 109.6(2)
C9 C10 C11 112.08(19)
C15 C10 C11 111.6(2)
C9 C10 H10 107.8
C15 C10 H10 107.8
C11 C10 H10 107.8
C12 C11 C10 112.4(2)
C12 C11 H11A 109.1
C10 C11 H11A 109.1
C12 C11 H11B 109.1
C10 C11 H11B 109.1
H11A C11 H11B 107.9
C11 C12 C13 110.5(2)
C11 C12 H12A 109.5
C13 C12 H12A 109.5
C11 C12 H12B 109.5
C13 C12 H12B 109.5
H12A C12 H12B 108.1
C12 C13 C14 110.4(2)
C12 C13 H13A 109.6
C14 C13 H13A 109.6
C12 C13 H13B 109.6
C14 C13 H13B 109.6
H13A C13 H13B 108.1
C13 C14 C15 112.17(18)
C13 C14 H14A 109.2
C15 C14 H14A 109.2
C13 C14 H14B 109.2
C15 C14 H14B 109.2
H14A C14 H14B 107.9
C10 C15 C14 111.04(19)
C10 C15 C16 111.60(19)
C14 C15 C16 110.88(17)
C10 C15 H15 107.7
C14 C15 H15 107.7
C16 C15 H15 107.7
C17 C16 C7 111.39(18)
C17 C16 C15 109.37(18)
C7 C16 C15 114.11(17)
C17 C16 H16 107.2
C7 C16 H16 107.2
C15 C16 H16 107.2
C20 C17 C18 107.2(2)
C20 C17 C16 130.9(2)
C18 C17 C16 121.84(18)
O1 C18 O2 121.6(2)
O1 C18 C17 129.7(2)
O2 C18 C17 108.75(17)
O2 C19 C20 103.71(18)
O2 C19 C21 109.0(2)
C20 C19 C21 115.8(2)
O2 C19 H19 109.4
C20 C19 H19 109.4
C21 C19 H19 109.4
C17 C20 C19 110.8(2)
C17 C20 H20 124.6
C19 C20 H20 124.6
C19 C21 H21A 109.5
C19 C21 H21B 109.5
H21A C21 H21B 109.5
C19 C21 H21C 109.5
H21A C21 H21C 109.5
H21B C21 H21C 109.5

loop_
_geom_bond_atom_site_label_1
_geom_bond_atom_site_label_2
_geom_bond_distance
O1 C18 1.205(3)
O2 C18 1.360(3)
O2 C19 1.451(3)
N1 C2 1.468(3)
N1 C6 1.468(3)
N1 H1 0.93(3)
C1 C2 1.524(3)
C1 H1C 0.9800
C1 H1D 0.9800
C1 H1E 0.9800
C2 C3 1.521(3)
C2 H2 1.0000
C3 C4 1.520(3)
C3 H3A 0.9900
C3 H3B 0.9900
C4 C5 1.527(3)
C4 H4A 0.9900
C4 H4B 0.9900
C5 C6 1.529(3)
C5 H5A 0.9900
C5 H5B 0.9900
C6 C7 1.514(3)
C6 H6 1.0000
C7 C8 1.331(3)
C7 C16 1.528(3)
C8 C9 1.497(3)
C8 H8 0.9500
C9 C10 1.520(3)
C9 H9A 0.9900
C9 H9B 0.9900
C10 C15 1.531(3)
C10 C11 1.533(3)
C10 H10 1.0000
C11 C12 1.524(4)
C11 H11A 0.9900
C11 H11B 0.9900
C12 C13 1.526(4)
C12 H12A 0.9900
C12 H12B 0.9900
C13 C14 1.529(3)
C13 H13A 0.9900
C13 H13B 0.9900
C14 C15 1.533(3)
C14 H14A 0.9900
C14 H14B 0.9900
C15 C16 1.545(3)
C15 H15 1.0000
C16 C17 1.512(3)
C16 H16 1.0000
C17 C20 1.328(3)
C17 C18 1.484(3)
C19 C20 1.491(4)
C19 C21 1.508(4)
C19 H19 1.0000
C20 H20 0.9500
C21 H21A 0.9800
C21 H21B 0.9800
C21 H21C 0.9800

loop_
_geom_torsion_atom_site_label_1
_geom_torsion_atom_site_label_2
_geom_torsion_atom_site_label_3
_geom_torsion_atom_site_label_4
_geom_torsion
C6 N1 C2 C3 -62.5(2)
C6 N1 C2 C1 175.17(19)
N1 C2 C3 C4 56.3(3)
C1 C2 C3 C4 176.7(2)
C2 C3 C4 C5 -52.9(3)
C3 C4 C5 C6 53.1(3)
C2 N1 C6 C7 -175.12(18)
C2 N1 C6 C5 62.2(2)
C4 C5 C6 N1 -56.2(2)
C4 C5 C6 C7 -179.4(2)
N1 C6 C7 C8 -16.8(3)
C5 C6 C7 C8 103.9(2)
N1 C6 C7 C16 166.33(17)
C5 C6 C7 C16 -72.9(2)
C6 C7 C8 C9 -175.0(2)
C16 C7 C8 C9 1.7(3)
C7 C8 C9 C10 21.2(3)
C8 C9 C10 C15 -50.5(3)
C8 C9 C10 C11 -174.9(2)
C9 C10 C11 C12 177.2(2)
C15 C10 C11 C12 53.8(3)
C10 C11 C12 C13 -56.0(3)
C11 C12 C13 C14 56.8(2)
C12 C13 C14 C15 -56.8(3)
C9 C10 C15 C14 -176.95(19)
C11 C10 C15 C14 -52.2(2)
C9 C10 C15 C16 58.8(2)
C11 C10 C15 C16 -176.47(19)
C13 C14 C15 C10 54.4(2)
C13 C14 C15 C16 179.09(19)
C8 C7 C16 C17 130.8(2)
C6 C7 C16 C17 -52.3(2)
C8 C7 C16 C15 6.4(3)
C6 C7 C16 C15 -176.77(18)
C10 C15 C16 C17 -162.17(18)
C14 C15 C16 C17 73.5(2)
C10 C15 C16 C7 -36.7(2)
C14 C15 C16 C7 -161.01(18)
C7 C16 C17 C20 123.2(3)
C15 C16 C17 C20 -109.7(3)
C7 C16 C17 C18 -59.3(3)
C15 C16 C17 C18 67.7(3)
C19 O2 C18 O1 178.7(2)
C19 O2 C18 C17 -1.0(2)
C20 C17 C18 O1 -179.0(2)
C16 C17 C18 O1 3.0(4)
C20 C17 C18 O2 0.6(3)
C16 C17 C18 O2 -177.36(19)
C18 O2 C19 C20 1.0(3)
C18 O2 C19 C21 -122.9(2)
C18 C17 C20 C19 0.0(3)
C16 C17 C20 C19 177.7(2)
O2 C19 C20 C17 -0.6(3)
C21 C19 C20 C17 118.8(2)
